data_7700442
loop_
_publ_author_name
'Frogley, Benjamin J.'
'Hill, Anthony F.'
'Onn, Chee S.'

_publ_section_title
;
 Auriferous alkynylselenolatoalkylidynes.
;
_journal_issue 31
_journal_name_full 'Dalton transactions (Cambridge, England : 2003)'
_journal_page_first 11715
_journal_page_last 11723
_journal_paper_doi 10.1039/c9dt02314c
_journal_volume 48
_journal_year 2019
_chemical_formula_moiety 'C38 H37 Au B Cl Ge N6 O2 Se W'
_chemical_formula_sum 'C38 H37 Au B Cl Ge N6 O2 Se W'
_chemical_formula_weight 1188.36
_space_group_crystal_system monoclinic
_space_group_IT_number 14
_space_group_name_Hall '-P 2ybc'
_space_group_name_H-M_alt 'P 1 21/c 1'
_symmetry_space_group_name_Hall '-P 2ybc'
_symmetry_space_group_name_H-M 'P 1 21/c 1'
_atom_sites_solution_hydrogens geom
_audit_creation_method SHELXL-2014/7
_audit_update_record
;
2019-04-23 deposited with the CCDC.    2019-07-04 downloaded from the CCDC.
;
_cell_angle_alpha 90
_cell_angle_beta 102.792(2)
_cell_angle_gamma 90
_cell_formula_units_Z 4
_cell_length_a 18.9006(3)
_cell_length_b 10.8913(2)
_cell_length_c 19.9702(3)
_cell_measurement_reflns_used 11598
_cell_measurement_temperature 150.0(1)
_cell_measurement_theta_max 73.4820
_cell_measurement_theta_min 4.6360
_cell_volume 4008.88(12)
_computing_cell_refinement 'CrysAlisPro 1.171.40.36a (Rigaku OD, 2018)'
_computing_data_collection 'CrysAlisPro 1.171.40.36a (Rigaku OD, 2018)'
_computing_data_reduction 'CrysAlisPro 1.171.40.36a (Rigaku OD, 2018)'
_computing_structure_refinement 'SHELXL-2014/7 (Sheldrick, 2014)'
_computing_structure_solution 'SHELXT-2014/7 (Sheldrick, 2014)'
_diffrn_ambient_temperature 150.0(1)
_diffrn_detector_area_resol_mean 8.1297
_diffrn_measured_fraction_theta_full 1.000
_diffrn_measured_fraction_theta_max 0.992
_diffrn_measurement_device_type 'SuperNova, Dual, Cu at home/near, EosS2'
_diffrn_measurement_method '\w scans'
_diffrn_radiation_type CuK\a
_diffrn_radiation_wavelength 1.54184
_diffrn_reflns_av_R_equivalents 0.0433
_diffrn_reflns_av_unetI/netI 0.0397
_diffrn_reflns_Laue_measured_fraction_full 1.000
_diffrn_reflns_Laue_measured_fraction_max 0.992
_diffrn_reflns_limit_h_max 23
_diffrn_reflns_limit_h_min -21
_diffrn_reflns_limit_k_max 13
_diffrn_reflns_limit_k_min -13
_diffrn_reflns_limit_l_max 15
_diffrn_reflns_limit_l_min -24
_diffrn_reflns_number 30204
_diffrn_reflns_point_group_measured_fraction_full 1.000
_diffrn_reflns_point_group_measured_fraction_max 0.992
_diffrn_reflns_theta_full 67.684
_diffrn_reflns_theta_max 73.814
_diffrn_reflns_theta_min 4.541
_diffrn_source 'micro-focus sealed X-ray tube'
_exptl_absorpt_coefficient_mu 14.793
_exptl_absorpt_correction_T_max 1.00000
_exptl_absorpt_correction_T_min 0.53038
_exptl_absorpt_correction_type multi-scan
_exptl_absorpt_process_details
;
CrysAlisPro 1.171.40.36a (Rigaku Oxford Diffraction, 2018)
Empirical absorption correction using spherical harmonics,
 implemented in SCALE3 ABSPACK scaling algorithm.
;
_exptl_crystal_colour 'clear light orange'
_exptl_crystal_density_diffrn 1.969
_exptl_crystal_description block
_exptl_crystal_F_000 2256
_exptl_crystal_size_max 0.281
_exptl_crystal_size_mid 0.130
_exptl_crystal_size_min 0.069
_refine_diff_density_max 2.167
_refine_diff_density_min -1.713
_refine_diff_density_rms 0.171
_refine_ls_extinction_method none
_refine_ls_goodness_of_fit_ref 1.051
_refine_ls_hydrogen_treatment constr
_refine_ls_matrix_type full
_refine_ls_number_parameters 463
_refine_ls_number_reflns 8049
_refine_ls_number_restraints 72
_refine_ls_restrained_S_all 1.049
_refine_ls_R_factor_all 0.0470
_refine_ls_R_factor_gt 0.0389
_refine_ls_shift/su_max 0.003
_refine_ls_shift/su_mean 0.000
_refine_ls_structure_factor_coef Fsqd
_refine_ls_weighting_details 'w=1/[\s^2^(Fo^2^)+(0.0621P)^2^+11.2662P] where P=(Fo^2^+2Fc^2^)/3'
_refine_ls_weighting_scheme calc
_refine_ls_wR_factor_gt 0.1048
_refine_ls_wR_factor_ref 0.1146
_reflns_Friedel_coverage 0.000
_reflns_number_gt 6856
_reflns_number_total 8049
_reflns_threshold_expression 'I > 2\s(I)'
_cod_data_source_file c9dt02314c2.cif
_cod_data_source_block Compound_3h
_cod_depositor_comments 'Adding full bibliography for 7700440--7700447.cif.'
_cod_database_code 7700442
_shelx_shelxl_version_number 2014/7
_shelx_space_group_comment
;
The symmetry employed for this shelxl refinement is uniquely defined
by the following loop, which should always be used as a source of
symmetry information in preference to the above space-group names.
They are only intended as comments.
;

loop_
_space_group_symop_operation_xyz
'x, y, z'
'-x, y+1/2, -z+1/2'
'-x, -y, -z'
'x, -y-1/2, z-1/2'

loop_
_atom_site_label
_atom_site_type_symbol
_atom_site_fract_x
_atom_site_fract_y
_atom_site_fract_z
_atom_site_U_iso_or_equiv
_atom_site_adp_type
_atom_site_occupancy
_atom_site_site_symmetry_order
_atom_site_calc_flag
_atom_site_refinement_flags_posn
_atom_site_refinement_flags_adp
Au1 Au 0.47208(2) 0.31390(2) 0.59041(2) 0.03128(9) Uani 1 1 d . .
W1 W 0.33096(2) 0.31263(2) 0.61032(2) 0.02561(9) Uani 1 1 d . .
Se1 Se 0.39783(4) 0.56390(6) 0.51683(3) 0.03437(15) Uani 1 1 d . .
Ge1 Ge 0.15609(4) 0.73882(7) 0.42838(4) 0.03754(17) Uani 1 1 d . .
Cl1 Cl 0.57892(10) 0.21209(19) 0.60512(11) 0.0536(4) Uani 1 1 d . .
N3 N 0.3882(3) 0.3066(4) 0.7190(2) 0.0255(9) Uani 1 1 d . .
N4 N 0.3770(3) 0.2094(5) 0.7589(2) 0.0280(9) Uani 1 1 d . .
N6 N 0.3488(3) 0.0480(5) 0.6677(3) 0.0314(10) Uani 1 1 d . .
N5 N 0.3522(3) 0.1145(5) 0.6103(3) 0.0300(10) Uani 1 1 d . .
O1 O 0.2672(3) 0.5679(5) 0.6365(3) 0.0508(12) Uani 1 1 d . .
N2 N 0.2485(3) 0.1650(5) 0.7014(3) 0.0348(11) Uani 1 1 d . .
O2 O 0.2367(3) 0.3048(6) 0.4603(3) 0.0567(15) Uani 1 1 d . .
N1 N 0.2356(3) 0.2465(5) 0.6480(3) 0.0343(11) Uani 1 1 d . .
C1 C 0.3831(3) 0.4236(6) 0.5672(3) 0.0331(12) Uani 1 1 d . .
C19 C 0.3591(4) -0.0725(6) 0.6557(4) 0.0386(14) Uani 1 1 d . .
C13 C 0.4463(4) 0.3406(6) 0.8276(3) 0.0357(13) Uani 1 1 d . .
H13 H 0.4750 0.3774 0.8663 0.043 Uiso 1 1 calc R U
C12 C 0.4303(3) 0.3871(6) 0.7607(3) 0.0303(11) Uani 1 1 d . .
C14 C 0.4117(3) 0.2308(7) 0.8250(3) 0.0337(12) Uani 1 1 d . .
C3 C 0.2694(4) 0.3046(6) 0.5132(4) 0.0403(15) Uani 1 1 d . .
C11 C 0.4566(4) 0.5058(6) 0.7365(3) 0.0396(14) Uani 1 1 d . .
H11A H 0.4919 0.4888 0.7098 0.059 Uiso 1 1 calc R U
H11B H 0.4783 0.5551 0.7755 0.059 Uiso 1 1 calc R U
H11C H 0.4164 0.5492 0.7088 0.059 Uiso 1 1 calc R U
C17 C 0.3661(4) 0.0354(6) 0.5629(3) 0.0377(14) Uani 1 1 d . .
C18 C 0.3709(4) -0.0828(7) 0.5898(4) 0.0431(15) Uani 1 1 d . .
H18 H 0.3802 -0.1545 0.5679 0.052 Uiso 1 1 calc R U
C9 C 0.1866(4) 0.1432(7) 0.7223(4) 0.0443(16) Uani 1 1 d . .
C2 C 0.2895(3) 0.4791(6) 0.6267(3) 0.0361(13) Uani 1 1 d . .
C4 C 0.3035(4) 0.6146(6) 0.4859(3) 0.0376(13) Uani 1 1 d . .
C15 C 0.4082(4) 0.1420(8) 0.8815(3) 0.0458(16) Uani 1 1 d . .
H15A H 0.3590 0.1355 0.8866 0.069 Uiso 1 1 calc R U
H15B H 0.4384 0.1707 0.9237 0.069 Uiso 1 1 calc R U
H15C H 0.4248 0.0629 0.8704 0.069 Uiso 1 1 calc R U
C21 C 0.0835(4) 0.6299(8) 0.3747(4) 0.0448(16) Uani 1 1 d . .
C16 C 0.3737(5) 0.0712(8) 0.4930(4) 0.056(2) Uani 1 1 d . .
H16A H 0.3265 0.0809 0.4635 0.084 Uiso 1 1 calc R U
H16B H 0.3998 0.0085 0.4748 0.084 Uiso 1 1 calc R U
H16C H 0.3998 0.1473 0.4954 0.084 Uiso 1 1 calc R U
C27 C 0.1679(3) 0.8251(9) 0.5664(4) 0.115(6) Uani 1 1 d G U
H27 H 0.2171 0.8096 0.5709 0.138 Uiso 1 1 calc R U
C20 C 0.3598(5) -0.1716(7) 0.7077(5) 0.057(2) Uani 1 1 d . .
H20A H 0.3962 -0.1537 0.7483 0.085 Uiso 1 1 calc R U
H20B H 0.3704 -0.2489 0.6891 0.085 Uiso 1 1 calc R U
H20C H 0.3131 -0.1759 0.7192 0.085 Uiso 1 1 calc R U
C5 C 0.2437(4) 0.6517(7) 0.4640(4) 0.0460(16) Uani 1 1 d . .
B1 B 0.3247(4) 0.1074(6) 0.7287(4) 0.0326(13) Uani 1 1 d . .
H1 H 0.3224 0.0455 0.7638 0.039 Uiso 1 1 calc R U
C8 C 0.1332(4) 0.2088(8) 0.6812(5) 0.0528(19) Uani 1 1 d . .
H8 H 0.0845 0.2100 0.6833 0.063 Uiso 1 1 calc R U
C7 C 0.1645(4) 0.2736(8) 0.6356(4) 0.0484(17) Uani 1 1 d . .
C34 C 0.1590(4) 0.9907(8) 0.3784(4) 0.0502(17) Uani 1 1 d . U
H34 H 0.1247 1.0073 0.4041 0.060 Uiso 1 1 calc R U
C35 C 0.1844(5) 1.0838(8) 0.3434(5) 0.059(2) Uani 1 1 d . U
H35 H 0.1665 1.1629 0.3458 0.071 Uiso 1 1 calc R U
C33 C 0.1844(4) 0.8728(7) 0.3752(4) 0.0434(15) Uani 1 1 d . U
C36 C 0.2353(5) 1.0632(8) 0.3052(4) 0.0549(19) Uani 1 1 d . U
H36 H 0.2505 1.1266 0.2806 0.066 Uiso 1 1 calc R U
C10 C 0.1826(5) 0.0616(9) 0.7812(5) 0.060(2) Uani 1 1 d . .
H10A H 0.1972 -0.0200 0.7720 0.090 Uiso 1 1 calc R U
H10B H 0.1337 0.0599 0.7875 0.090 Uiso 1 1 calc R U
H10C H 0.2143 0.0922 0.8222 0.090 Uiso 1 1 calc R U
C37 C 0.2629(5) 0.9482(10) 0.3042(5) 0.066(2) Uani 1 1 d . U
H37 H 0.2992 0.9342 0.2804 0.079 Uiso 1 1 calc R U
C38 C 0.2377(5) 0.8498(9) 0.3385(4) 0.056(2) Uani 1 1 d . U
H38 H 0.2563 0.7711 0.3367 0.067 Uiso 1 1 calc R U
C22 C 0.0642(5) 0.5228(9) 0.4035(6) 0.065(2) Uani 1 1 d . .
H22 H 0.0874 0.5010 0.4480 0.078 Uiso 1 1 calc R U
C6 C 0.1290(5) 0.3567(11) 0.5796(5) 0.066(2) Uani 1 1 d . .
H6A H 0.1588 0.4281 0.5792 0.100 Uiso 1 1 calc R U
H6B H 0.0825 0.3812 0.5868 0.100 Uiso 1 1 calc R U
H6C H 0.1228 0.3148 0.5364 0.100 Uiso 1 1 calc R U
C26 C 0.0481(5) 0.6622(9) 0.3082(5) 0.061(2) Uani 1 1 d . .
H26 H 0.0612 0.7337 0.2885 0.073 Uiso 1 1 calc R U
C28 C 0.1194(3) 0.8005(6) 0.5046(3) 0.0459(16) Uani 1 1 d G U
C24 C -0.0251(6) 0.4795(14) 0.3016(9) 0.103(5) Uani 1 1 d . .
H24 H -0.0617 0.4291 0.2776 0.124 Uiso 1 1 calc R U
C23 C 0.0110(7) 0.4488(12) 0.3665(8) 0.095(4) Uani 1 1 d . .
H23 H -0.0008 0.3762 0.3860 0.114 Uiso 1 1 calc R U
C25 C -0.0063(6) 0.5881(14) 0.2715(6) 0.088(4) Uani 1 1 d . .
H25 H -0.0302 0.6098 0.2272 0.105 Uiso 1 1 calc R U
C32 C 0.0458(3) 0.8237(8) 0.4979(3) 0.093(4) Uani 1 1 d G U
H32 H 0.0133 0.8072 0.4566 0.111 Uiso 1 1 calc R U
C29 C 0.0208(4) 0.8713(10) 0.5530(5) 0.117(5) Uani 1 1 d G U
H29 H -0.0285 0.8868 0.5485 0.141 Uiso 1 1 calc R U
C30 C 0.0693(6) 0.8958(10) 0.6147(4) 0.111(5) Uani 1 1 d G U
H30 H 0.0525 0.9277 0.6515 0.133 Uiso 1 1 calc R U
C31 C 0.1428(5) 0.8727(11) 0.6214(3) 0.152(7) Uani 1 1 d G U
H31 H 0.1753 0.8891 0.6627 0.182 Uiso 1 1 calc R U

loop_
_atom_site_aniso_label
_atom_site_aniso_U_11
_atom_site_aniso_U_22
_atom_site_aniso_U_33
_atom_site_aniso_U_23
_atom_site_aniso_U_13
_atom_site_aniso_U_12
Au1 0.03552(14) 0.02830(14) 0.03209(14) 0.00280(9) 0.01192(10) 0.00505(9)
W1 0.03059(14) 0.02050(14) 0.02600(14) -0.00104(8) 0.00683(10) 0.00152(9)
Se1 0.0368(3) 0.0278(3) 0.0386(3) 0.0061(2) 0.0086(2) 0.0020(2)
Ge1 0.0350(4) 0.0341(4) 0.0417(4) 0.0052(3) 0.0048(3) 0.0021(3)
Cl1 0.0441(9) 0.0536(10) 0.0678(11) 0.0136(9) 0.0230(8) 0.0172(8)
N3 0.033(2) 0.024(2) 0.0191(19) 0.0000(16) 0.0036(17) 0.0003(18)
N4 0.034(2) 0.024(2) 0.028(2) 0.0024(18) 0.0099(19) -0.0003(19)
N6 0.034(2) 0.020(2) 0.040(3) -0.002(2) 0.009(2) -0.0046(19)
N5 0.037(2) 0.019(2) 0.034(2) -0.0064(19) 0.0092(19) 0.0038(19)
O1 0.066(3) 0.037(3) 0.051(3) -0.003(2) 0.015(2) 0.016(3)
N2 0.043(3) 0.024(2) 0.043(3) -0.002(2) 0.021(2) -0.006(2)
O2 0.062(3) 0.062(4) 0.037(3) -0.004(2) -0.009(2) 0.005(3)
N1 0.024(2) 0.033(3) 0.045(3) -0.004(2) 0.008(2) 0.002(2)
C1 0.033(3) 0.036(3) 0.029(3) -0.002(2) 0.004(2) 0.004(2)
C19 0.039(3) 0.019(3) 0.057(4) -0.006(3) 0.007(3) 0.001(2)
C13 0.037(3) 0.039(3) 0.030(3) -0.002(2) 0.008(2) -0.002(3)
C12 0.033(3) 0.027(3) 0.030(3) -0.009(2) 0.007(2) -0.005(2)
C14 0.035(3) 0.043(4) 0.023(2) 0.003(2) 0.007(2) 0.005(3)
C3 0.042(3) 0.034(3) 0.043(4) -0.005(3) 0.006(3) 0.004(3)
C11 0.043(3) 0.032(3) 0.042(3) -0.003(3) 0.007(3) -0.009(3)
C17 0.038(3) 0.031(3) 0.042(3) -0.013(3) 0.006(3) 0.003(3)
C18 0.047(4) 0.029(3) 0.053(4) -0.012(3) 0.012(3) 0.001(3)
C9 0.039(3) 0.041(4) 0.058(4) -0.011(3) 0.022(3) -0.009(3)
C2 0.037(3) 0.038(4) 0.033(3) 0.000(2) 0.008(2) 0.003(3)
C4 0.042(3) 0.028(3) 0.040(3) 0.004(2) 0.002(3) 0.004(3)
C15 0.058(4) 0.049(4) 0.033(3) 0.006(3) 0.016(3) -0.001(3)
C21 0.040(3) 0.050(4) 0.043(3) -0.009(3) 0.007(3) 0.003(3)
C16 0.085(6) 0.041(4) 0.046(4) -0.008(3) 0.025(4) 0.013(4)
C27 0.101(9) 0.136(12) 0.090(8) -0.072(8) -0.017(7) 0.039(8)
C20 0.074(6) 0.023(3) 0.075(5) 0.007(3) 0.020(4) -0.004(3)
C5 0.042(4) 0.037(4) 0.055(4) 0.019(3) 0.003(3) -0.002(3)
B1 0.040(3) 0.023(3) 0.038(3) -0.003(3) 0.014(3) -0.005(3)
C8 0.037(4) 0.059(5) 0.066(5) -0.014(4) 0.019(3) -0.008(3)
C7 0.039(4) 0.045(4) 0.062(4) -0.008(3) 0.011(3) 0.009(3)
C34 0.048(4) 0.045(4) 0.056(4) 0.010(3) 0.009(3) 0.012(3)
C35 0.066(5) 0.037(4) 0.066(5) 0.011(4) -0.001(4) -0.002(4)
C33 0.042(3) 0.042(4) 0.044(3) 0.009(3) 0.004(3) 0.007(3)
C36 0.059(4) 0.054(5) 0.050(4) 0.018(4) 0.009(3) -0.001(4)
C10 0.058(5) 0.055(5) 0.080(6) -0.005(4) 0.041(4) -0.020(4)
C37 0.060(5) 0.078(6) 0.066(5) 0.025(5) 0.026(4) 0.012(5)
C38 0.060(5) 0.051(5) 0.060(4) 0.015(4) 0.024(4) 0.018(4)
C22 0.067(5) 0.044(5) 0.085(6) -0.003(4) 0.023(5) -0.009(4)
C6 0.040(4) 0.080(7) 0.078(6) 0.008(5) 0.010(4) 0.020(4)
C26 0.049(4) 0.060(5) 0.064(5) -0.017(4) -0.008(4) 0.018(4)
C28 0.058(4) 0.040(4) 0.041(3) -0.004(3) 0.015(3) -0.002(3)
C24 0.058(6) 0.109(11) 0.146(13) -0.081(10) 0.028(7) -0.020(7)
C23 0.087(8) 0.078(8) 0.131(11) -0.049(8) 0.048(8) -0.037(7)
C25 0.055(5) 0.110(10) 0.085(7) -0.050(7) -0.011(5) 0.020(6)
C32 0.066(6) 0.134(11) 0.091(7) -0.051(7) 0.044(6) -0.027(6)
C29 0.103(9) 0.147(13) 0.127(11) -0.058(10) 0.080(9) -0.048(9)
C30 0.169(14) 0.100(10) 0.080(7) -0.039(7) 0.062(9) -0.023(10)
C31 0.165(15) 0.177(15) 0.098(10) -0.093(10) -0.005(10) 0.043(13)

loop_
_atom_type_symbol
_atom_type_description
_atom_type_scat_dispersion_real
_atom_type_scat_dispersion_imag
_atom_type_scat_source
C C 0.0181 0.0091 'International Tables Vol C Tables 4.2.6.8 and 6.1.1.4'
H H 0.0000 0.0000 'International Tables Vol C Tables 4.2.6.8 and 6.1.1.4'
B B 0.0090 0.0039 'International Tables Vol C Tables 4.2.6.8 and 6.1.1.4'
N N 0.0311 0.0180 'International Tables Vol C Tables 4.2.6.8 and 6.1.1.4'
O O 0.0492 0.0322 'International Tables Vol C Tables 4.2.6.8 and 6.1.1.4'
Cl Cl 0.3639 0.7018 'International Tables Vol C Tables 4.2.6.8 and 6.1.1.4'
Ge Ge -1.0885 0.8855 'International Tables Vol C Tables 4.2.6.8 and 6.1.1.4'
Se Se -0.7943 1.1372 'International Tables Vol C Tables 4.2.6.8 and 6.1.1.4'
W W -5.4734 5.5774 'International Tables Vol C Tables 4.2.6.8 and 6.1.1.4'
Au Au -4.4197 7.2980 'International Tables Vol C Tables 4.2.6.8 and 6.1.1.4'

loop_
_geom_angle_atom_site_label_1
_geom_angle_atom_site_label_2
_geom_angle_atom_site_label_3
_geom_angle
C1 Au1 Cl1 170.70(19)
C1 Au1 W1 42.62(18)
Cl1 Au1 W1 146.54(5)
C1 W1 C2 76.2(3)
C1 W1 C3 80.7(3)
C2 W1 C3 91.9(3)
C1 W1 N5 121.1(2)
C2 W1 N5 162.8(2)
C3 W1 N5 91.4(2)
C1 W1 N3 106.1(2)
C2 W1 N3 89.4(2)
C3 W1 N3 173.2(2)
N5 W1 N3 85.48(18)
C1 W1 N1 155.3(2)
C2 W1 N1 82.1(2)
C3 W1 N1 88.5(3)
N5 W1 N1 81.0(2)
N3 W1 N1 85.10(19)
C1 W1 Au1 46.90(19)
C2 W1 Au1 115.82(19)
C3 W1 Au1 103.2(2)
N5 W1 Au1 79.83(13)
N3 W1 Au1 82.17(13)
N1 W1 Au1 157.72(14)
C4 Se1 C1 100.1(3)
C5 Ge1 C28 108.3(3)
C5 Ge1 C21 110.5(3)
C28 Ge1 C21 108.3(3)
C5 Ge1 C33 104.8(3)
C28 Ge1 C33 111.1(3)
C21 Ge1 C33 113.7(3)
C12 N3 N4 106.8(5)
C12 N3 W1 133.4(4)
N4 N3 W1 119.5(4)
C14 N4 N3 109.3(5)
C14 N4 B1 130.0(5)
N3 N4 B1 120.2(5)
C19 N6 N5 109.2(5)
C19 N6 B1 128.8(6)
N5 N6 B1 121.3(5)
C17 N5 N6 107.6(5)
C17 N5 W1 133.9(5)
N6 N5 W1 118.5(3)
C9 N2 N1 109.8(6)
C9 N2 B1 128.4(6)
N1 N2 B1 121.8(5)
C7 N1 N2 106.5(6)
C7 N1 W1 136.0(5)
N2 N1 W1 117.2(4)
Se1 C1 W1 156.7(4)
Se1 C1 Au1 112.7(3)
W1 C1 Au1 90.5(3)
N6 C19 C18 107.8(6)
N6 C19 C20 123.7(7)
C18 C19 C20 128.4(7)
C14 C13 C12 106.3(6)
N3 C12 C13 109.3(5)
N3 C12 C11 123.7(5)
C13 C12 C11 127.0(6)
N4 C14 C13 108.3(5)
N4 C14 C15 122.0(6)
C13 C14 C15 129.8(6)
O2 C3 W1 177.4(7)
N5 C17 C18 109.1(6)
N5 C17 C16 124.4(6)
C18 C17 C16 126.4(6)
C19 C18 C17 106.3(6)
N2 C9 C8 107.5(7)
N2 C9 C10 123.3(7)
C8 C9 C10 129.2(7)
O1 C2 W1 179.0(6)
C5 C4 Se1 176.7(6)
C22 C21 C26 119.6(9)
C22 C21 Ge1 120.2(7)
C26 C21 Ge1 120.1(7)
C28 C27 C31 120.0
C4 C5 Ge1 169.8(7)
N4 B1 N6 109.9(5)
N4 B1 N2 108.4(5)
N6 B1 N2 107.9(5)
C9 C8 C7 107.3(7)
N1 C7 C8 108.8(7)
N1 C7 C6 122.8(8)
C8 C7 C6 128.4(7)
C35 C34 C33 119.9(8)
C36 C35 C34 121.9(8)
C34 C33 C38 119.5(7)
C34 C33 Ge1 122.2(6)
C38 C33 Ge1 118.0(6)
C37 C36 C35 118.6(8)
C36 C37 C38 121.4(8)
C33 C38 C37 118.6(8)
C23 C22 C21 120.1(12)
C25 C26 C21 120.1(11)
C32 C28 C27 120.0
C32 C28 Ge1 120.9(4)
C27 C28 Ge1 119.0(4)
C23 C24 C25 119.4(11)
C24 C23 C22 121.3(13)
C26 C25 C24 119.5(12)
C28 C32 C29 120.0
C32 C29 C30 120.0
C31 C30 C29 120.0
C30 C31 C27 120.0

loop_
_geom_bond_atom_site_label_1
_geom_bond_atom_site_label_2
_geom_bond_distance
Au1 C1 2.032(6)
Au1 Cl1 2.2651(17)
Au1 W1 2.7825(4)
W1 C1 1.884(6)
W1 C2 2.030(7)
W1 C3 2.031(7)
W1 N5 2.195(5)
W1 N3 2.201(4)
W1 N1 2.221(5)
Se1 C4 1.838(7)
Se1 C1 1.883(7)
Ge1 C5 1.905(7)
Ge1 C28 1.929(4)
Ge1 C21 1.946(8)
Ge1 C33 1.948(7)
N3 C12 1.342(7)
N3 N4 1.370(7)
N4 C14 1.356(8)
N4 B1 1.522(8)
N6 C19 1.356(8)
N6 N5 1.370(7)
N6 B1 1.535(8)
N5 C17 1.348(8)
O1 C2 1.090(9)
N2 C9 1.347(8)
N2 N1 1.368(8)
N2 B1 1.555(9)
O2 C3 1.099(9)
N1 C7 1.344(9)
C19 C18 1.389(10)
C19 C20 1.496(10)
C13 C14 1.359(10)
C13 C12 1.398(9)
C12 C11 1.503(9)
C14 C15 1.499(9)
C17 C18 1.390(10)
C17 C16 1.487(10)
C9 C8 1.355(12)
C9 C10 1.490(12)
C4 C5 1.188(10)
C21 C22 1.384(12)
C21 C26 1.393(12)
C27 C28 1.3900
C27 C31 1.3900
C8 C7 1.385(12)
C7 C6 1.479(12)
C34 C35 1.377(12)
C34 C33 1.377(11)
C35 C36 1.372(13)
C33 C38 1.395(11)
C36 C37 1.359(13)
C37 C38 1.411(13)
C22 C23 1.371(15)
C26 C25 1.383(14)
C28 C32 1.3900
C24 C23 1.37(2)
C24 C25 1.41(2)
C32 C29 1.3900
C29 C30 1.3900
C30 C31 1.3900
